data_7116691
loop_
_publ_author_name
'Abramov, P. A.'
'Vicent, C.'
'Kompankov, N. B.'
'Gushchin, A. L.'
'Sokolov, M. N.'

_publ_section_title
;
 Platinum polyoxoniobates
;
_journal_coden_ASTM CHCOFS
_journal_issue 19
_journal_name_full
;
 Chemical Communications (Cambridge, United Kingdom)
;
_journal_page_first 4021
_journal_page_last 4023
_journal_paper_doi 10.1039/c5cc00315f
_journal_volume 51
_journal_year 2015
_chemical_formula_sum 'H36 K10 Na2 Nb12 O56 Pt'
_chemical_formula_weight 2679.28
_space_group_crystal_system cubic
_space_group_IT_number 205
_space_group_name_Hall '-P 2ac 2ab 3'
_symmetry_space_group_name_Hall '-P 2ac 2ab 3'
_symmetry_space_group_name_H-M 'P a -3'
_audit_creation_method SHELXL-2013
_cell_angle_alpha 90
_cell_angle_beta 90
_cell_angle_gamma 90
_cell_formula_units_Z 4
_cell_length_a 18.1811(6)
_cell_length_b 18.1811(6)
_cell_length_c 18.1811(6)
_cell_measurement_reflns_used 9942
_cell_measurement_temperature 150(2)
_cell_measurement_theta_max 26.99
_cell_measurement_theta_min 2.24
_cell_volume 6009.8(3)
_computing_cell_refinement 'SAINT (Bruker-AXS, 2004)'
_computing_data_collection 'APEX2 (Bruker-AXS, 2004)'
_computing_data_reduction 'SAINT (Bruker-AXS, 2004)'
_computing_molecular_graphics 'SHELXTL (Bruker-AXS, 2004)'
_computing_publication_material 'CIFTAB-97 (Sheldrick, 1998)'
_computing_structure_refinement SHELXL-2013
_computing_structure_solution SHELXS-2013
_diffrn_ambient_temperature 150(2)
_diffrn_detector_area_resol_mean 25
_diffrn_measured_fraction_theta_full 1.000
_diffrn_measured_fraction_theta_max 0.997
_diffrn_measurement_device_type 'Bruker Nonius X8Apex CCD'
_diffrn_measurement_method '\f scans'
_diffrn_radiation_monochromator graphite
_diffrn_radiation_probe x-ray
_diffrn_radiation_source 'fine-focus sealed tube'
_diffrn_radiation_type MoK\a
_diffrn_radiation_wavelength 0.71073
_diffrn_reflns_av_R_equivalents 0.0566
_diffrn_reflns_av_unetI/netI 0.0151
_diffrn_reflns_Laue_measured_fraction_full 1.000
_diffrn_reflns_Laue_measured_fraction_max 0.997
_diffrn_reflns_limit_h_max 23
_diffrn_reflns_limit_h_min -23
_diffrn_reflns_limit_k_max 21
_diffrn_reflns_limit_k_min -21
_diffrn_reflns_limit_l_max 23
_diffrn_reflns_limit_l_min -23
_diffrn_reflns_number 81602
_diffrn_reflns_point_group_measured_fraction_full 1.000
_diffrn_reflns_point_group_measured_fraction_max 0.997
_diffrn_reflns_theta_full 25.242
_diffrn_reflns_theta_max 27.498
_diffrn_reflns_theta_min 1.940
_diffrn_standards_decay_% 0
_diffrn_standards_number 0
_exptl_absorpt_coefficient_mu 5.334
_exptl_absorpt_correction_T_max 0.675
_exptl_absorpt_correction_T_min 0.618
_exptl_absorpt_correction_type multi-scan
_exptl_absorpt_process_details 'SADABS (Bruker-AXS, 2004)'
_exptl_crystal_colour light-yellow
_exptl_crystal_density_diffrn 2.961
_exptl_crystal_description polyhedra
_exptl_crystal_F_000 5064
_exptl_crystal_size_max 0.100
_exptl_crystal_size_mid 0.080
_exptl_crystal_size_min 0.080
_refine_diff_density_max 3.168
_refine_diff_density_min -0.965
_refine_diff_density_rms 0.259
_refine_ls_extinction_method none
_refine_ls_goodness_of_fit_ref 1.073
_refine_ls_hydrogen_treatment undef
_refine_ls_matrix_type full
_refine_ls_number_parameters 144
_refine_ls_number_reflns 2311
_refine_ls_number_restraints 0
_refine_ls_restrained_S_all 1.073
_refine_ls_R_factor_all 0.0480
_refine_ls_R_factor_gt 0.0394
_refine_ls_shift/su_max 0.000
_refine_ls_shift/su_mean 0.000
_refine_ls_structure_factor_coef Fsqd
_refine_ls_weighting_details 'w=1/[\s^2^(Fo^2^)+(0.0860P)^2^+62.0731P] where P=(Fo^2^+2Fc^2^)/3'
_refine_ls_weighting_scheme calc
_refine_ls_wR_factor_gt 0.1322
_refine_ls_wR_factor_ref 0.1429
_reflns_Friedel_coverage 0.000
_reflns_number_gt 2004
_reflns_number_total 2311
_reflns_threshold_expression >2\s(I)
_cod_duplicate_entry 7116613
_cod_data_source_file c5cc00315f1.cif
_cod_data_source_block 3
_cod_original_cell_volume 6009.8(6)
_cod_database_code 7116691
_shelx_space_group_comment
;
The symmetry employed for this shelxl refinement is uniquely defined
by the following loop, which should always be used as a source of
symmetry information in preference to the above space-group names.
They are only intended as comments.
;
_shelx_estimated_absorpt_t_min 0.618
_shelx_estimated_absorpt_t_max 0.675
_shelxl_version_number 2013-4

loop_
_space_group_symop_operation_xyz
'x, y, z'
'-x+1/2, -y, z+1/2'
'-x, y+1/2, -z+1/2'
'x+1/2, -y+1/2, -z'
'z, x, y'
'z+1/2, -x+1/2, -y'
'-z+1/2, -x, y+1/2'
'-z, x+1/2, -y+1/2'
'y, z, x'
'-y, z+1/2, -x+1/2'
'y+1/2, -z+1/2, -x'
'-y+1/2, -z, x+1/2'
'-x, -y, -z'
'x-1/2, y, -z-1/2'
'x, -y-1/2, z-1/2'
'-x-1/2, y-1/2, z'
'-z, -x, -y'
'-z-1/2, x-1/2, y'
'z-1/2, x, -y-1/2'
'z, -x-1/2, y-1/2'
'-y, -z, -x'
'y, -z-1/2, x-1/2'
'-y-1/2, z-1/2, x'
'y-1/2, z, -x-1/2'

loop_
_atom_site_label
_atom_site_type_symbol
_atom_site_fract_x
_atom_site_fract_y
_atom_site_fract_z
_atom_site_U_iso_or_equiv
_atom_site_adp_type
_atom_site_occupancy
_atom_site_site_symmetry_order
_atom_site_calc_flag
_atom_site_refinement_flags_posn
_atom_site_refinement_flags_adp
_atom_site_refinement_flags_occupancy
_atom_site_disorder_group
Pt1 Pt 0.5000 0.0000 0.0000 0.0190(2) Uani 1 6 d S T P .
Nb1 Nb 0.43511(4) 0.16248(4) -0.00746(3) 0.0222(2) Uani 1 1 d . . . .
Nb2 Nb 0.26852(4) 0.17563(4) -0.08273(4) 0.0256(2) Uani 1 1 d . . . .
O7 O 0.5191(3) 0.0967(3) -0.0533(3) 0.0220(10) Uani 1 1 d . . . .
O6 O 0.1841(3) 0.2158(4) -0.0571(4) 0.0429(15) Uani 1 1 d . . . .
O5 O 0.3352(3) 0.1922(3) 0.0050(3) 0.0277(11) Uani 1 1 d . . . .
O4 O 0.4599(3) 0.2414(3) -0.0728(3) 0.0276(11) Uani 1 1 d . . . .
O3 O 0.3812(3) 0.1188(3) -0.1188(3) 0.0225(17) Uani 1 3 d S T P .
O2 O 0.4744(3) 0.1894(3) 0.0777(3) 0.0337(12) Uani 1 1 d . . . .
O1 O 0.2436(3) 0.1312(3) -0.1795(3) 0.0301(12) Uani 1 1 d . . . .
K1 K 0.61124(12) 0.17052(12) 0.12716(14) 0.0465(5) Uani 1 1 d . . . .
Na1 Na 0.67402(18) 0.17402(18) 0.32598(18) 0.0270(11) Uani 1 3 d S T P .
O1W O 0.6286(4) 0.2835(4) 0.2373(5) 0.058(2) Uani 1 1 d . . . .
O2W O 0.6089(5) 0.2396(7) 0.4333(5) 0.088(3) Uani 1 1 d . . . .
K2A K 0.4995(4) 0.3459(4) 0.1299(4) 0.0376(15) Uani 0.4 1 d . . P 1
K2B K 0.4694(6) 0.3544(6) 0.1190(5) 0.039(2) Uani 0.2665 1 d . . P 2
O3W O 0.5853(18) 0.4106(17) 0.038(2) 0.112(12) Uani 0.55 1 d . . P .
O6W O 0.5000 0.5000 0.0000 0.02(5) Uiso 0.06 6 d S . P .
O5W O 0.584(4) 0.401(3) 0.067(3) 0.080(14) Uiso 0.32 1 d . . P .
O4W O 0.576(4) 0.334(4) -0.043(4) 0.069(19) Uiso 0.12 1 d . . P .

loop_
_atom_site_aniso_label
_atom_site_aniso_U_11
_atom_site_aniso_U_22
_atom_site_aniso_U_33
_atom_site_aniso_U_23
_atom_site_aniso_U_13
_atom_site_aniso_U_12
Pt1 0.0190(2) 0.0190(2) 0.0190(2) 0.00202(12) -0.00202(12) 0.00202(12)
Nb1 0.0234(3) 0.0216(3) 0.0215(3) -0.0021(2) -0.0025(2) 0.0023(2)
Nb2 0.0210(3) 0.0280(4) 0.0279(4) 0.0004(3) -0.0010(2) 0.0051(2)
O7 0.021(2) 0.020(2) 0.025(2) 0.0035(19) -0.003(2) 0.0013(19)
O6 0.028(3) 0.052(4) 0.049(4) 0.001(3) 0.005(3) 0.015(3)
O5 0.024(3) 0.032(3) 0.027(3) -0.005(2) -0.001(2) 0.003(2)
O4 0.028(3) 0.024(3) 0.031(3) 0.000(2) -0.002(2) -0.001(2)
O3 0.0225(17) 0.0225(17) 0.0225(17) 0.0028(18) -0.0028(18) 0.0028(18)
O2 0.036(3) 0.035(3) 0.030(3) -0.009(2) -0.008(2) 0.000(2)
O1 0.025(3) 0.033(3) 0.032(3) 0.002(2) -0.006(2) 0.005(2)
K1 0.0385(10) 0.0407(11) 0.0603(13) -0.0039(9) -0.0053(9) -0.0064(8)
Na1 0.0270(11) 0.0270(11) 0.0270(11) -0.0081(13) -0.0081(13) 0.0081(13)
O1W 0.050(4) 0.044(4) 0.079(5) 0.000(4) 0.034(4) 0.005(3)
O2W 0.052(5) 0.148(10) 0.064(6) -0.014(6) -0.002(4) 0.032(6)
K2A 0.046(4) 0.030(3) 0.037(3) -0.012(2) -0.009(3) 0.012(3)
K2B 0.050(6) 0.043(5) 0.023(4) 0.001(3) 0.014(4) 0.016(5)
O3W 0.087(16) 0.076(17) 0.17(4) -0.03(2) 0.01(2) 0.054(13)

loop_
_atom_type_symbol
_atom_type_description
_atom_type_scat_dispersion_real
_atom_type_scat_dispersion_imag
_atom_type_scat_source
O O 0.0106 0.0060 'International Tables Vol C Tables 4.2.6.8 and 6.1.1.4'
K K 0.2009 0.2494 'International Tables Vol C Tables 4.2.6.8 and 6.1.1.4'
Nb Nb -2.0727 0.6215 'International Tables Vol C Tables 4.2.6.8 and 6.1.1.4'
Pt Pt -1.7033 8.3905 'International Tables Vol C Tables 4.2.6.8 and 6.1.1.4'
Na Na 0.0362 0.0249 'International Tables Vol C Tables 4.2.6.8 and 6.1.1.4'
H H 0.0000 0.0000 'International Tables Vol C Tables 4.2.6.8 and 6.1.1.4'

loop_
_geom_angle_atom_site_label_1
_geom_angle_atom_site_label_2
_geom_angle_atom_site_label_3
_geom_angle
_geom_angle_site_symmetry_1
_geom_angle_site_symmetry_3
O7 Pt1 O7 180.0(3) 18_655 6
O7 Pt1 O7 79.5(2) 18_655 13_655
O7 Pt1 O7 100.5(2) 6 13_655
O7 Pt1 O7 79.5(2) 18_655 24_656
O7 Pt1 O7 100.5(2) 6 24_656
O7 Pt1 O7 79.5(2) 13_655 24_656
O7 Pt1 O7 100.5(2) 18_655 12_554
O7 Pt1 O7 79.5(2) 6 12_554
O7 Pt1 O7 100.5(2) 13_655 12_554
O7 Pt1 O7 180.0(4) 24_656 12_554
O7 Pt1 O7 100.5(2) 18_655 .
O7 Pt1 O7 79.5(2) 6 .
O7 Pt1 O7 180.0 13_655 .
O7 Pt1 O7 100.5(2) 24_656 .
O7 Pt1 O7 79.5(2) 12_554 .
O7 Pt1 Nb1 138.92(14) 18_655 12_554
O7 Pt1 Nb1 41.08(14) 6 12_554
O7 Pt1 Nb1 93.15(14) 13_655 12_554
O7 Pt1 Nb1 139.27(14) 24_656 12_554
O7 Pt1 Nb1 40.73(14) 12_554 12_554
O7 Pt1 Nb1 86.85(14) . 12_554
O7 Pt1 Nb1 41.08(14) 18_655 24_656
O7 Pt1 Nb1 138.92(14) 6 24_656
O7 Pt1 Nb1 86.85(14) 13_655 24_656
O7 Pt1 Nb1 40.73(14) 24_656 24_656
O7 Pt1 Nb1 139.27(14) 12_554 24_656
O7 Pt1 Nb1 93.15(14) . 24_656
Nb1 Pt1 Nb1 180.00(3) 12_554 24_656
O7 Pt1 Nb1 139.27(14) 18_655 6
O7 Pt1 Nb1 40.73(14) 6 6
O7 Pt1 Nb1 138.92(14) 13_655 6
O7 Pt1 Nb1 93.15(14) 24_656 6
O7 Pt1 Nb1 86.85(14) 12_554 6
O7 Pt1 Nb1 41.08(14) . 6
Nb1 Pt1 Nb1 66.474(18) 12_554 6
Nb1 Pt1 Nb1 113.526(18) 24_656 6
O7 Pt1 Nb1 40.73(14) 18_655 18_655
O7 Pt1 Nb1 139.27(14) 6 18_655
O7 Pt1 Nb1 41.08(14) 13_655 18_655
O7 Pt1 Nb1 86.85(14) 24_656 18_655
O7 Pt1 Nb1 93.15(14) 12_554 18_655
O7 Pt1 Nb1 138.92(14) . 18_655
Nb1 Pt1 Nb1 113.526(18) 12_554 18_655
Nb1 Pt1 Nb1 66.474(18) 24_656 18_655
Nb1 Pt1 Nb1 180.00(3) 6 18_655
O7 Pt1 Nb1 86.85(14) 18_655 13_655
O7 Pt1 Nb1 93.15(14) 6 13_655
O7 Pt1 Nb1 40.73(14) 13_655 13_655
O7 Pt1 Nb1 41.08(14) 24_656 13_655
O7 Pt1 Nb1 138.92(14) 12_554 13_655
O7 Pt1 Nb1 139.27(14) . 13_655
Nb1 Pt1 Nb1 113.526(18) 12_554 13_655
Nb1 Pt1 Nb1 66.474(18) 24_656 13_655
Nb1 Pt1 Nb1 113.526(18) 6 13_655
Nb1 Pt1 Nb1 66.474(18) 18_655 13_655
O7 Pt1 Nb1 93.15(14) 18_655 .
O7 Pt1 Nb1 86.85(14) 6 .
O7 Pt1 Nb1 139.27(14) 13_655 .
O7 Pt1 Nb1 138.92(14) 24_656 .
O7 Pt1 Nb1 41.08(14) 12_554 .
O7 Pt1 Nb1 40.73(14) . .
Nb1 Pt1 Nb1 66.476(18) 12_554 .
Nb1 Pt1 Nb1 113.524(18) 24_656 .
Nb1 Pt1 Nb1 66.475(18) 6 .
Nb1 Pt1 Nb1 113.525(18) 18_655 .
Nb1 Pt1 Nb1 180.0 13_655 .
O2 Nb1 O5 101.6(3) . .
O2 Nb1 O4 103.9(3) . .
O5 Nb1 O4 94.9(2) . .
O2 Nb1 O7 102.1(2) . .
O5 Nb1 O7 153.6(2) . .
O4 Nb1 O7 90.5(2) . .
O2 Nb1 O7 99.7(2) . 12_554
O5 Nb1 O7 88.8(2) . 12_554
O4 Nb1 O7 154.8(2) . 12_554
O7 Nb1 O7 76.0(3) . 12_554
O2 Nb1 O3 176.4(2) . .
O5 Nb1 O3 78.69(19) . .
O4 Nb1 O3 79.62(19) . .
O7 Nb1 O3 76.91(19) . .
O7 Nb1 O3 76.69(19) 12_554 .
O2 Nb1 Pt1 94.0(2) . .
O5 Nb1 Pt1 127.62(18) . .
O4 Nb1 Pt1 129.35(16) . .
O7 Nb1 Pt1 39.04(14) . .
O7 Nb1 Pt1 39.09(13) 12_554 .
O3 Nb1 Pt1 83.08(17) . .
O2 Nb1 Nb2 137.6(2) . 6
O5 Nb1 Nb2 84.79(16) . 6
O4 Nb1 Nb2 33.83(16) . 6
O7 Nb1 Nb2 85.47(14) . 6
O7 Nb1 Nb2 122.41(13) 12_554 6
O3 Nb1 Nb2 45.91(12) . 6
Pt1 Nb1 Nb2 115.21(2) . 6
O2 Nb1 Nb2 134.8(2) . .
O5 Nb1 Nb2 33.21(16) . .
O4 Nb1 Nb2 84.55(16) . .
O7 Nb1 Nb2 122.41(14) . .
O7 Nb1 Nb2 85.00(13) 12_554 .
O3 Nb1 Nb2 45.72(12) . .
Pt1 Nb1 Nb2 114.89(2) . .
Nb2 Nb1 Nb2 60.40(3) 6 .
O2 Nb1 K1 53.5(2) . 18_655
O5 Nb1 K1 70.31(17) . 18_655
O4 Nb1 K1 146.70(17) . 18_655
O7 Nb1 K1 116.21(14) . 18_655
O7 Nb1 K1 57.37(14) 12_554 18_655
O3 Nb1 K1 123.69(6) . 18_655
Pt1 Nb1 K1 80.56(4) . 18_655
Nb2 Nb1 K1 155.04(5) 6 18_655
Nb2 Nb1 K1 95.93(4) . 18_655
O2 Nb1 K1 30.8(2) . .
O5 Nb1 K1 132.33(16) . .
O4 Nb1 K1 99.36(16) . .
O7 Nb1 K1 71.69(14) . .
O7 Nb1 K1 96.45(13) 12_554 .
O3 Nb1 K1 148.58(13) . .
Pt1 Nb1 K1 73.35(3) . .
Nb2 Nb1 K1 128.51(4) 6 .
Nb2 Nb1 K1 165.54(4) . .
K1 Nb1 K1 73.13(2) 18_655 .
O2 Nb1 K2A 83.0(2) . 22_565
O5 Nb1 K2A 50.3(2) . 22_565
O4 Nb1 K2A 54.84(19) . 22_565
O7 Nb1 K2A 144.86(17) . 22_565
O7 Nb1 K2A 138.08(17) 12_554 22_565
O3 Nb1 K2A 99.8(2) . 22_565
Pt1 Nb1 K2A 175.54(10) . 22_565
Nb2 Nb1 K2A 69.08(10) 6 22_565
Nb2 Nb1 K2A 65.68(11) . 22_565
K1 Nb1 K2A 94.99(10) 18_655 22_565
K1 Nb1 K2A 105.14(11) . 22_565
O6 Nb2 O1 103.3(3) . 6
O6 Nb2 O1 101.7(3) . .
O1 Nb2 O1 90.9(3) 6 .
O6 Nb2 O5 104.6(3) . .
O1 Nb2 O5 87.4(2) 6 .
O1 Nb2 O5 153.3(2) . .
O6 Nb2 O4 101.7(3) . 12_554
O1 Nb2 O4 154.9(2) 6 12_554
O1 Nb2 O4 86.8(2) . 12_554
O5 Nb2 O4 83.7(2) . 12_554
O6 Nb2 O3 178.6(3) . .
O1 Nb2 O3 77.67(19) 6 .
O1 Nb2 O3 77.11(19) . .
O5 Nb2 O3 76.51(19) . .
O4 Nb2 O3 77.46(19) 12_554 .
O6 Nb2 Nb1 133.2(2) . 12_554
O1 Nb2 Nb1 123.55(16) 6 12_554
O1 Nb2 Nb1 78.39(16) . 12_554
O5 Nb2 Nb1 80.44(16) . 12_554
O4 Nb2 Nb1 31.71(15) 12_554 12_554
O3 Nb2 Nb1 45.88(11) . 12_554
O6 Nb2 Nb1 135.5(2) . .
O1 Nb2 Nb1 78.46(16) 6 .
O1 Nb2 Nb1 122.80(16) . .
O5 Nb2 Nb1 31.05(15) . .
O4 Nb2 Nb1 81.86(15) 12_554 .
O3 Nb2 Nb1 45.69(11) . .
Nb1 Nb2 Nb1 63.28(2) 12_554 .
O6 Nb2 Nb2 135.4(2) . 6
O1 Nb2 Nb2 32.25(16) 6 6
O1 Nb2 Nb2 82.01(17) . 6
O5 Nb2 Nb2 82.44(16) . 6
O4 Nb2 Nb2 122.94(15) 12_554 6
O3 Nb2 Nb2 45.48(11) . 6
Nb1 Nb2 Nb2 91.336(16) 12_554 6
Nb1 Nb2 Nb2 59.634(19) . 6
O6 Nb2 Nb2 133.4(2) . 12_554
O1 Nb2 Nb2 82.42(17) 6 12_554
O1 Nb2 Nb2 31.69(16) . 12_554
O5 Nb2 Nb2 121.97(15) . 12_554
O4 Nb2 Nb2 82.57(15) 12_554 12_554
O3 Nb2 Nb2 45.48(11) . 12_554
Nb1 Nb2 Nb2 59.97(2) 12_554 12_554
Nb1 Nb2 Nb2 91.139(16) . 12_554
Nb2 Nb2 Nb2 60.0 6 12_554
O6 Nb2 K2B 75.8(3) . 20_565
O1 Nb2 K2B 134.6(2) 6 20_565
O1 Nb2 K2B 46.9(2) . 20_565
O5 Nb2 K2B 137.6(2) . 20_565
O4 Nb2 K2B 55.6(2) 12_554 20_565
O3 Nb2 K2B 102.81(16) . 20_565
Nb1 Nb2 K2B 70.97(18) 12_554 20_565
Nb1 Nb2 K2B 134.05(18) . 20_565
Nb2 Nb2 K2B 127.71(15) 6 20_565
Nb2 Nb2 K2B 68.80(15) 12_554 20_565
O6 Nb2 K1 32.7(2) . 4_455
O1 Nb2 K1 74.62(16) 6 4_455
O1 Nb2 K1 86.74(16) . 4_455
O5 Nb2 K1 118.25(16) . 4_455
O4 Nb2 K1 130.06(15) 12_554 4_455
O3 Nb2 K1 147.56(16) . 4_455
Nb1 Nb2 K1 156.22(4) 12_554 4_455
Nb1 Nb2 K1 140.12(4) . 4_455
Nb2 Nb2 K1 104.98(3) 6 4_455
Nb2 Nb2 K1 113.49(4) 12_554 4_455
K2B Nb2 K1 85.31(18) 20_565 4_455
Pt1 O7 Nb1 100.2(2) . .
Pt1 O7 Nb1 99.8(2) . 6
Nb1 O7 Nb1 111.0(2) . 6
Pt1 O7 K1 118.9(2) . 24_656
Nb1 O7 K1 134.3(2) . 24_656
Nb1 O7 K1 86.03(17) 6 24_656
Nb2 O6 K1 127.2(3) . 4_455
Nb1 O5 Nb2 115.7(3) . .
Nb1 O5 K2A 102.8(3) . 22_565
Nb2 O5 K2A 99.2(2) . 22_565
Nb1 O5 K1 78.00(18) . 18_655
Nb2 O5 K1 138.5(3) . 18_655
K2A O5 K1 116.4(2) 22_565 18_655
Nb1 O4 Nb2 114.5(3) . 6
Nb1 O4 K2B 107.3(3) . 22_565
Nb2 O4 K2B 93.5(3) 6 22_565
Nb1 O4 K2A 97.6(2) . 22_565
Nb2 O4 K2A 100.7(2) 6 22_565
Nb1 O3 Nb1 94.1(2) 12_554 6
Nb1 O3 Nb1 94.1(2) 12_554 .
Nb1 O3 Nb1 94.1(2) 6 .
Nb1 O3 Nb2 88.59(2) 12_554 12_554
Nb1 O3 Nb2 88.21(2) 6 12_554
Nb1 O3 Nb2 176.4(3) . 12_554
Nb1 O3 Nb2 176.4(3) 12_554 6
Nb1 O3 Nb2 88.59(3) 6 6
Nb1 O3 Nb2 88.21(2) . 6
Nb2 O3 Nb2 89.0(2) 12_554 6
Nb1 O3 Nb2 88.21(2) 12_554 .
Nb1 O3 Nb2 176.4(3) 6 .
Nb1 O3 Nb2 88.59(3) . .
Nb2 O3 Nb2 89.0(2) 12_554 .
Nb2 O3 Nb2 89.0(2) 6 .
Nb1 O2 K1 129.3(3) . .
Nb1 O2 K1 96.7(2) . 18_655
K1 O2 K1 109.7(2) . 18_655
Nb1 O2 K2A 126.3(3) . .
K1 O2 K2A 82.8(2) . .
K1 O2 K2A 112.1(2) 18_655 .
Nb1 O2 K2B 117.9(3) . .
K1 O2 K2B 94.0(3) . .
K1 O2 K2B 108.5(3) 18_655 .
Nb2 O1 Nb2 116.1(3) 12_554 .
Nb2 O1 K2B 113.2(3) 12_554 20_565
Nb2 O1 K2B 103.9(3) . 20_565
Nb2 O1 K2A 102.8(2) 12_554 20_565
Nb2 O1 K2A 108.8(3) . 20_565
O2 K1 O6 101.3(2) . 4
O2 K1 O2W 94.2(2) . 8_645
O6 K1 O2W 147.1(2) 4 8_645
O2 K1 O2 108.7(2) . 24_656
O6 K1 O2 84.6(2) 4 24_656
O2W K1 O2 117.7(2) 8_645 24_656
O2 K1 O1W 104.1(2) . .
O6 K1 O1W 74.7(2) 4 .
O2W K1 O1W 73.4(2) 8_645 .
O2 K1 O1W 144.0(2) 24_656 .
O2 K1 O7 74.23(16) . 18_655
O6 K1 O7 140.3(2) 4 18_655
O2W K1 O7 71.9(2) 8_645 18_655
O2 K1 O7 61.09(15) 24_656 18_655
O1W K1 O7 145.06(19) . 18_655
O2 K1 O1W 167.9(2) . 8_645
O6 K1 O1W 90.00(19) 4 8_645
O2W K1 O1W 73.8(2) 8_645 8_645
O2 K1 O1W 76.54(19) 24_656 8_645
O1W K1 O1W 74.4(3) . 8_645
O7 K1 O1W 99.94(16) 18_655 8_645
O2 K1 O5 125.60(17) . 24_656
O6 K1 O5 122.95(19) 4 24_656
O2W K1 O5 66.3(2) 8_645 24_656
O2 K1 O5 53.09(15) 24_656 24_656
O1W K1 O5 116.1(2) . 24_656
O7 K1 O5 51.70(13) 18_655 24_656
O1W K1 O5 48.42(16) 8_645 24_656
O2 K1 Nb1 104.74(14) . 24_656
O6 K1 Nb1 114.11(17) 4 24_656
O2W K1 Nb1 89.26(19) 8_645 24_656
O2 K1 Nb1 29.73(11) 24_656 24_656
O1W K1 Nb1 147.23(19) . 24_656
O7 K1 Nb1 36.60(10) 18_655 24_656
O1W K1 Nb1 74.13(14) 8_645 24_656
O5 K1 Nb1 31.69(9) 24_656 24_656
O2 K1 K2A 52.77(16) . .
O6 K1 K2A 68.5(2) 4 .
O2W K1 K2A 99.9(2) 8_645 .
O2 K1 K2A 140.21(18) 24_656 .
O1W K1 K2A 56.6(2) . .
O7 K1 K2A 126.01(16) 18_655 .
O1W K1 K2A 129.73(17) 8_645 .
O5 K1 K2A 166.15(17) 24_656 .
Nb1 K1 K2A 155.96(12) 24_656 .
O2 K1 Na1 126.86(16) . .
O6 K1 Na1 106.41(17) 4 .
O2W K1 Na1 42.8(2) 8_645 .
O2 K1 Na1 118.23(14) 24_656 .
O1W K1 Na1 45.06(17) . .
O7 K1 Na1 107.28(13) 18_655 .
O1W K1 Na1 43.98(15) 8_645 .
O5 K1 Na1 72.21(10) 24_656 .
Nb1 K1 Na1 103.90(6) 24_656 .
K2A K1 Na1 97.76(12) . .
O2 K1 Nb1 19.89(13) . .
O6 K1 Nb1 97.33(15) 4 .
O2W K1 Nb1 106.4(2) 8_645 .
O2 K1 Nb1 88.94(13) 24_656 .
O1W K1 Nb1 122.25(18) . .
O7 K1 Nb1 64.90(10) 18_655 .
O1W K1 Nb1 163.08(14) 8_645 .
O5 K1 Nb1 115.55(11) 24_656 .
Nb1 K1 Nb1 88.96(5) 24_656 .
K2A K1 Nb1 67.17(11) . .
Na1 K1 Nb1 144.91(9) . .
O2W Na1 O2W 102.5(4) 8_645 11_556
O2W Na1 O2W 102.5(4) 8_645 .
O2W Na1 O2W 102.5(4) 11_556 .
O2W Na1 O1W 167.9(4) 8_645 11_556
O2W Na1 O1W 88.3(3) 11_556 11_556
O2W Na1 O1W 80.2(3) . 11_556
O2W Na1 O1W 88.3(3) 8_645 8_645
O2W Na1 O1W 80.2(3) 11_556 8_645
O2W Na1 O1W 167.9(4) . 8_645
O1W Na1 O1W 88.2(3) 11_556 8_645
O2W Na1 O1W 80.2(3) 8_645 .
O2W Na1 O1W 167.9(4) 11_556 .
O2W Na1 O1W 88.3(3) . .
O1W Na1 O1W 88.2(3) 11_556 .
O1W Na1 O1W 88.2(3) 8_645 .
O2W Na1 O4W 30.9(15) 8_645 18_655
O2W Na1 O4W 83.9(16) 11_556 18_655
O2W Na1 O4W 82.6(16) . 18_655
O1W Na1 O4W 159.2(15) 11_556 18_655
O1W Na1 O4W 109.4(15) 8_645 18_655
O1W Na1 O4W 103.1(15) . 18_655
O2W Na1 O4W 82.6(16) 8_645 21_656
O2W Na1 O4W 30.9(15) 11_556 21_656
O2W Na1 O4W 83.9(16) . 21_656
O1W Na1 O4W 109.4(15) 11_556 21_656
O1W Na1 O4W 103.1(15) 8_645 21_656
O1W Na1 O4W 159.2(15) . 21_656
O4W Na1 O4W 57(3) 18_655 21_656
O2W Na1 O4W 83.9(16) 8_645 15_566
O2W Na1 O4W 82.6(16) 11_556 15_566
O2W Na1 O4W 30.9(15) . 15_566
O1W Na1 O4W 103.1(15) 11_556 15_566
O1W Na1 O4W 159.2(15) 8_645 15_566
O1W Na1 O4W 109.4(15) . 15_566
O4W Na1 O4W 57(3) 18_655 15_566
O4W Na1 O4W 57(3) 21_656 15_566
O2W Na1 K1 124.4(2) 8_645 11_556
O2W Na1 K1 126.3(2) 11_556 11_556
O2W Na1 K1 47.3(3) . 11_556
O1W Na1 K1 49.35(18) 11_556 11_556
O1W Na1 K1 121.7(2) 8_645 11_556
O1W Na1 K1 58.02(19) . 11_556
O4W Na1 K1 122.8(15) 18_655 11_556
O4W Na1 K1 125.6(15) 21_656 11_556
O4W Na1 K1 78.3(15) 15_566 11_556
O2W Na1 K1 126.3(2) 8_645 8_645
O2W Na1 K1 47.3(3) 11_556 8_645
O2W Na1 K1 124.4(2) . 8_645
O1W Na1 K1 58.02(19) 11_556 8_645
O1W Na1 K1 49.35(18) 8_645 8_645
O1W Na1 K1 121.7(2) . 8_645
O4W Na1 K1 125.6(15) 18_655 8_645
O4W Na1 K1 78.3(15) 21_656 8_645
O4W Na1 K1 122.8(15) 15_566 8_645
K1 Na1 K1 107.34(9) 11_556 8_645
O2W Na1 K1 47.3(3) 8_645 .
O2W Na1 K1 124.4(2) 11_556 .
O2W Na1 K1 126.3(2) . .
O1W Na1 K1 121.7(2) 11_556 .
O1W Na1 K1 58.02(19) 8_645 .
O1W Na1 K1 49.35(18) . .
O4W Na1 K1 78.3(15) 18_655 .
O4W Na1 K1 122.8(15) 21_656 .
O4W Na1 K1 125.6(15) 15_566 .
K1 Na1 K1 107.34(9) 11_556 .
K1 Na1 K1 107.34(9) 8_645 .
Na1 O1W K1 85.6(2) . .
Na1 O1W K2A 147.0(3) . .
K1 O1W K2A 75.7(2) . .
Na1 O1W K1 78.0(2) . 11_556
K1 O1W K1 163.4(3) . 11_556
K2A O1W K1 119.8(2) . 11_556
O4W O2W Na1 89(3) 15_566 .
O4W O2W K1 179(3) 15_566 11_556
Na1 O2W K1 89.9(4) . 11_556
O5W K2A O5W 92(3) . 22_565
O5W K2A O3W 10(2) . .
O5W K2A O3W 86.0(11) 22_565 .
O5W K2A O3W 84.7(14) . 22_565
O5W K2A O3W 10.8(17) 22_565 22_565
O3W K2A O3W 79.3(11) . 22_565
O5W K2A O2 112.3(17) . .
O5W K2A O2 112.2(13) 22_565 .
O3W K2A O2 108.5(7) . .
O3W K2A O2 122.3(9) 22_565 .
O5W K2A O1 160.1(17) . 23_665
O5W K2A O1 77.0(14) 22_565 23_665
O3W K2A O1 160.3(6) . 23_665
O3W K2A O1 82.3(6) 22_565 23_665
O2 K2A O1 87.4(2) . 23_665
O5W K2A O5 122.0(16) . 19_656
O5W K2A O5 112.7(14) 22_565 19_656
O3W K2A O5 131.2(9) . 19_656
O3W K2A O5 110.7(7) 22_565 19_656
O2 K2A O5 105.1(3) . 19_656
O1 K2A O5 50.69(18) 23_665 19_656
O5W K2A O1W 87.9(16) . .
O5W K2A O1W 157.6(14) 22_565 .
O3W K2A O1W 96.5(8) . .
O3W K2A O1W 149.1(9) 22_565 .
O2 K2A O1W 88.2(2) . .
O1 K2A O1W 95.6(3) 23_665 .
O5 K2A O1W 50.13(19) 19_656 .
O5W K2A O4 110.7(17) . 19_656
O5W K2A O4 64.5(14) 22_565 19_656
O3W K2A O4 113.9(7) . 19_656
O3W K2A O4 60.8(7) 22_565 19_656
O2 K2A O4 136.9(3) . 19_656
O1 K2A O4 49.54(17) 23_665 19_656
O5 K2A O4 50.22(17) 19_656 19_656
O1W K2A O4 94.5(2) . 19_656
O5W K2A K2A 41.6(17) . 19_656
O5W K2A K2A 91.2(12) 22_565 19_656
O3W K2A K2A 48.9(8) . 19_656
O3W K2A K2A 80.4(8) 22_565 19_656
O2 K2A K2A 147.6(4) . 19_656
O1 K2A K2A 120.8(3) 23_665 19_656
O5 K2A K2A 84.7(2) 19_656 19_656
O1W K2A K2A 74.3(3) . 19_656
O4 K2A K2A 72.8(2) 19_656 19_656
O5W K2A K2A 98.5(16) . 22_565
O5W K2A K2A 34.8(13) 22_565 22_565
O3W K2A K2A 89.2(8) . 22_565
O3W K2A K2A 44.2(8) 22_565 22_565
O2 K2A K2A 78.3(2) . 22_565
O1 K2A K2A 82.5(3) 23_665 22_565
O5 K2A K2A 132.2(3) 19_656 22_565
O1W K2A K2A 166.4(3) . 22_565
O4 K2A K2A 94.4(3) 19_656 22_565
K2A K2A K2A 118.21(10) 19_656 22_565
O5W K2A K1 90.2(17) . .
O5W K2A K1 154.6(13) 22_565 .
O3W K2A K1 93.0(5) . .
O3W K2A K1 161.7(7) 22_565 .
O2 K2A K1 44.42(15) . .
O1 K2A K1 106.7(2) 23_665 .
O5 K2A K1 86.91(19) 19_656 .
O1W K2A K1 47.68(16) . .
O4 K2A K1 137.1(2) 19_656 .
K2A K2A K1 107.1(3) 19_656 .
K2A K2A K1 119.9(3) 22_565 .
O5W K2B O3W 12(2) 22_565 22_565
O5W K2B O5W 99(3) 22_565 .
O3W K2B O5W 89.8(13) 22_565 .
O5W K2B O3W 92.3(15) 22_565 .
O3W K2B O3W 84.1(12) 22_565 .
O5W K2B O3W 10.2(18) . .
O5W K2B O1 90.4(18) 22_565 23_665
O3W K2B O1 95.4(7) 22_565 23_665
O5W K2B O1 152.9(15) . 23_665
O3W K2B O1 161.9(9) . 23_665
O5W K2B O2 129.5(17) 22_565 .
O3W K2B O2 140.4(11) 22_565 .
O5W K2B O2 102.7(15) . .
O3W K2B O2 101.9(6) . .
O1 K2B O2 90.1(3) 23_665 .
O5W K2B O4 71.3(18) 22_565 19_656
O3W K2B O4 66.5(8) 22_565 19_656
O5W K2B O4 107.1(15) . 19_656
O3W K2B O4 112.1(8) . 19_656
O1 K2B O4 52.2(2) 23_665 19_656
O2 K2B O4 139.8(4) . 19_656
O5W K2B K2B 43.6(17) 22_565 22_565
O3W K2B K2B 52.8(10) 22_565 22_565
O5W K2B K2B 99.5(13) . 22_565
O3W K2B K2B 89.3(8) . 22_565
O1 K2B K2B 104.8(5) 23_665 22_565
O2 K2B K2B 87.8(4) . 22_565
O4 K2B K2B 112.7(4) 19_656 22_565
O5W K2B K2B 95.8(16) 22_565 19_656
O3W K2B K2B 83.6(10) 22_565 19_656
O5W K2B K2B 34.1(15) . 19_656
O3W K2B K2B 41.8(8) . 19_656
O1 K2B K2B 120.1(5) 23_665 19_656
O2 K2B K2B 126.6(5) . 19_656
O4 K2B K2B 73.9(4) 19_656 19_656
K2B K2B K2B 119.94(3) 22_565 19_656
O5W K2B Nb2 66.1(18) 22_565 23_665
O3W K2B Nb2 68.3(6) 22_565 23_665
O5W K2B Nb2 137.1(15) . 23_665
O3W K2B Nb2 140.1(7) . 23_665
O1 K2B Nb2 29.20(14) 23_665 23_665
O2 K2B Nb2 117.8(3) . 23_665
O4 K2B Nb2 30.83(13) 19_656 23_665
K2B K2B Nb2 95.6(4) 22_565 23_665
K2B K2B Nb2 104.7(4) 19_656 23_665
O5W K2B Nb2 114.3(18) 22_565 19_656
O3W K2B Nb2 116.8(7) 22_565 19_656
O5W K2B Nb2 132.1(14) . 19_656
O3W K2B Nb2 142.4(9) . 19_656
O1 K2B Nb2 25.65(14) 23_665 19_656
O2 K2B Nb2 82.0(3) . 19_656
O4 K2B Nb2 58.01(17) 19_656 19_656
K2B K2B Nb2 128.3(4) 22_565 19_656
K2B K2B Nb2 106.3(4) 19_656 19_656
Nb2 K2B Nb2 48.65(11) 23_665 19_656
O5W K2B K1 163.2(18) 22_565 .
O3W K2B K1 163.9(7) 22_565 .
O5W K2B K1 76.6(15) . .
O3W K2B K1 81.2(6) . .
O1 K2B K1 100.7(3) 23_665 .
O2 K2B K1 39.05(17) . .
O4 K2B K1 125.5(3) 19_656 .
K2B K2B K1 120.4(4) 22_565 .
K2B K2B K1 89.6(4) 19_656 .
Nb2 K2B K1 127.7(2) 23_665 .
Nb2 K2B K1 79.08(18) 19_656 .
O5W O3W K2B 48(9) . 19_656
O5W O3W K2A 39(9) . .
O5W O3W K2B 50(9) . .
K2B O3W K2B 85.4(12) 19_656 .
O5W O3W K2A 57(9) . 19_656
K2A O3W K2A 87.0(11) . 19_656
O3W O5W K2B 119(10) . 19_656
O3W O5W K2A 131(10) . .
O3W O5W K2B 119(10) . .
K2B O5W K2B 102(2) 19_656 .
O3W O5W K2A 112(10) . 19_656
K2A O5W K2A 104(2) . 19_656
O2W O4W Na1 60(3) 15_565 15_565

loop_
_geom_bond_atom_site_label_1
_geom_bond_atom_site_label_2
_geom_bond_distance
_geom_bond_site_symmetry_2
Pt1 O7 2.038(5) 18_655
Pt1 O7 2.038(5) 6
Pt1 O7 2.038(5) 13_655
Pt1 O7 2.038(5) 24_656
Pt1 O7 2.038(5) 12_554
Pt1 O7 2.038(5) .
Pt1 Nb1 3.1838(7) 12_554
Pt1 Nb1 3.1838(7) 24_656
Pt1 Nb1 3.1838(7) 6
Pt1 Nb1 3.1838(7) 18_655
Pt1 Nb1 3.1838(7) 13_655
Pt1 Nb1 3.1838(7) .
Nb1 O2 1.774(5) .
Nb1 O5 1.908(5) .
Nb1 O4 1.917(5) .
Nb1 O7 2.111(5) .
Nb1 O7 2.123(5) 12_554
Nb1 O3 2.385(4) .
Nb1 Nb2 3.3207(9) 6
Nb1 Nb2 3.3321(9) .
Nb1 K1 3.553(2) 18_655
Nb1 K1 4.033(2) .
Nb1 K2A 4.110(7) 22_565
Nb2 O6 1.763(6) .
Nb2 O1 1.957(6) 6
Nb2 O1 1.988(6) .
Nb2 O5 2.026(5) .
Nb2 O4 2.031(5) 12_554
Nb2 O3 2.386(5) .
Nb2 Nb1 3.3208(9) 12_554
Nb2 Nb2 3.3463(12) 6
Nb2 Nb2 3.3463(12) 12_554
Nb2 K2B 3.956(9) 20_565
Nb2 K1 4.081(2) 4_455
O7 Nb1 2.123(5) 6
O7 K1 2.999(5) 24_656
O6 K1 2.766(7) 4_455
O5 K2A 3.242(9) 22_565
O5 K1 3.419(6) 18_655
O4 Nb2 2.031(5) 6
O4 K2B 3.271(11) 22_565
O4 K2A 3.390(9) 22_565
O3 Nb1 2.385(4) 12_554
O3 Nb1 2.385(4) 6
O3 Nb2 2.386(5) 12_554
O3 Nb2 2.386(5) 6
O2 K1 2.668(6) .
O2 K1 2.876(7) 18_655
O2 K2A 3.035(9) .
O2 K2B 3.094(12) .
O1 Nb2 1.957(6) 12_554
O1 K2B 2.975(11) 20_565
O1 K2A 3.184(10) 20_565
K1 O6 2.766(7) 4
K1 O2W 2.788(14) 8_645
K1 O2 2.876(7) 24_656
K1 O1W 2.885(8) .
K1 O7 2.999(5) 18_655
K1 O1W 3.288(9) 8_645
K1 O5 3.419(6) 24_656
K1 Nb1 3.553(2) 24_656
K1 K2A 3.781(7) .
K1 Na1 3.791(3) .
Na1 O2W 2.574(10) 8_645
Na1 O2W 2.574(10) 11_556
Na1 O2W 2.575(10) .
Na1 O1W 2.691(9) 11_556
Na1 O1W 2.691(9) 8_645
Na1 O1W 2.691(9) .
Na1 O4W 2.98(8) 18_655
Na1 O4W 2.98(8) 21_656
Na1 O4W 2.98(8) 15_566
Na1 K1 3.791(3) 11_556
Na1 K1 3.791(3) 8_645
O1W K2A 3.257(11) .
O1W K1 3.288(9) 11_556
O2W O4W 1.53(8) 15_566
O2W K1 2.788(14) 11_556
K2A O5W 2.17(6) .
K2A O5W 2.52(7) 22_565
K2A O3W 2.57(4) .
K2A O3W 2.78(4) 22_565
K2A O1 3.184(10) 23_665
K2A O5 3.242(9) 19_656
K2A O4 3.390(9) 19_656
K2A K2A 3.689(7) 19_656
K2A K2A 3.689(7) 22_565
K2B O5W 1.99(6) 22_565
K2B O3W 2.32(4) 22_565
K2B O5W 2.45(6) .
K2B O3W 2.77(4) .
K2B O1 2.975(11) 23_665
K2B O4 3.271(11) 19_656
K2B K2B 3.465(10) 22_565
K2B K2B 3.465(10) 19_656
K2B Nb2 3.956(9) 23_665
K2B Nb2 4.156(9) 19_656
O3W O5W 0.56(7) .
O3W K2B 2.32(4) 19_656
O3W K2A 2.78(4) 19_656
O5W K2B 1.99(6) 19_656
O5W K2A 2.52(7) 19_656
O4W O2W 1.53(8) 15_565
O4W Na1 2.98(8) 15_565
